data_4332834
loop_
_publ_author_name
'Noro, Shin-ichiro'
'Horike, Satoshi'
'Tanaka, Daisuke'
'Kitagawa, Susumu'
'Akutagawa, Tomoyuki'
'Nakamura, Takayoshi'

_publ_section_title
;
 Flexible and Shape-Selective Guest Binding at CuIIAxial Sites in
 1-Dimensional CuII&#x2212;1,2-Bis(4-pyridyl)ethane Coordination Polymers
;
_journal_issue 23
_journal_name_full 'Inorganic Chemistry'
_journal_page_first 9290
_journal_page_last 9300
_journal_paper_doi 10.1021/ic0609249
_journal_volume 45
_journal_year 2006
_chemical_absolute_configuration 'CHOOSE rm ad rmad syn or unk'
_chemical_formula_moiety 'C32 H36 Cu F12 N8 P2 '
_chemical_formula_sum 'C32 H36 Cu F12 N8 P2'
_chemical_formula_weight 886.16
_space_group_IT_number 43
_symmetry_cell_setting orthorhombic
_symmetry_Int_Tables_number 43
_symmetry_space_group_name_Hall 'F 2 -2d'
_symmetry_space_group_name_H-M 'F d d 2'
_cell_angle_alpha 90.0000
_cell_angle_beta 90.0000
_cell_angle_gamma 90.0000
_cell_formula_units_Z 8
_cell_length_a 20.089(7)
_cell_length_b 41.009(12)
_cell_length_c 9.399(3)
_cell_measurement_reflns_used 17117
_cell_measurement_temperature 103.1
_cell_measurement_theta_max 27.6
_cell_measurement_theta_min 3.5
_cell_volume 7743(4)
_computing_cell_refinement PROCESS-AUTO
_computing_data_collection PROCESS-AUTO
_computing_data_reduction CrystalStructure
_computing_publication_material 'CrystalStructure 3.7.0'
_computing_structure_refinement CRYSTALS
_diffrn_detector_area_resol_mean 10.00
_diffrn_measured_fraction_theta_full 0.997
_diffrn_measured_fraction_theta_max 0.997
_diffrn_measurement_device_type 'Rigaku RAXIS-RAPID'
_diffrn_measurement_method \w
_diffrn_radiation_type 'Mo K\a'
_diffrn_radiation_wavelength 0.71075
_diffrn_reflns_av_R_equivalents 0.026
_diffrn_reflns_limit_h_max 26
_diffrn_reflns_limit_h_min -26
_diffrn_reflns_limit_k_max 52
_diffrn_reflns_limit_k_min -52
_diffrn_reflns_limit_l_max 12
_diffrn_reflns_limit_l_min -11
_diffrn_reflns_number 17859
_diffrn_reflns_theta_full 27.48
_diffrn_reflns_theta_max 27.48
_exptl_absorpt_coefficient_mu 0.740
_exptl_absorpt_correction_T_max 0.783
_exptl_absorpt_correction_T_min 0.613
_exptl_absorpt_correction_type multi-scan
_exptl_absorpt_process_details
;
    Higashi, T. (1995). Program for Absorption Correction.
    Rigaku Corporation, Tokyo, Japan.
;
_exptl_crystal_colour blue
_exptl_crystal_density_diffrn 1.520
_exptl_crystal_density_method 'not measured'
_exptl_crystal_description prism
_exptl_crystal_F_000 3608.00
_exptl_crystal_size_max 0.43
_exptl_crystal_size_mid 0.40
_exptl_crystal_size_min 0.33
_refine_diff_density_max 0.85
_refine_diff_density_min -0.50
_refine_ls_abs_structure_details 'Flack, H. D. (1983), Acta Cryst. A39, 876-881.  2018 Friedel Pairs'
_refine_ls_abs_structure_Flack 0.475(10)
_refine_ls_extinction_method none
_refine_ls_goodness_of_fit_ref 0.861
_refine_ls_hydrogen_treatment refall
_refine_ls_number_parameters 268
_refine_ls_number_reflns 3878
_refine_ls_R_factor_gt 0.0290
_refine_ls_shift/su_max 0.0000
_refine_ls_structure_factor_coef Fsqd
_refine_ls_weighting_details
;
    Chebychev polynomial with 3 parameters (Carruthers & Watkin, 1979)
    3747.5000    5238.9000    1729.1400
;
_refine_ls_weighting_scheme calc
_refine_ls_wR_factor_ref 0.0546
_reflns_number_gt 3871
_reflns_number_total 4375
_reflns_threshold_expression F^2^>2.0\s(F^2^)
_cod_data_source_file ic0609249sup3.cif
_cod_data_source_block '_{[Cu(bpetha)2(MeCN)2](PF6'
_cod_original_formula_sum 'C32 H36 Cu F12 N8 P2 '
_cod_database_code 4332834

loop_
_symmetry_equiv_pos_site_id
_symmetry_equiv_pos_as_xyz
1 +X,+Y,+Z
2 1/4-X,1/4+Y,1/4+Z
3 1/4+X,1/4-Y,1/4+Z
4 1/2-X,-Y,1/2+Z
5 +X,1/2+Y,1/2+Z
6 1/4-X,3/4+Y,3/4+Z
7 1/4+X,3/4-Y,3/4+Z
8 1/2-X,1/2-Y,+Z
9 1/2+X,+Y,1/2+Z
10 3/4-X,1/4+Y,3/4+Z
11 3/4+X,1/4-Y,3/4+Z
12 -X,-Y,+Z
13 1/2+X,1/2+Y,+Z
14 3/4-X,3/4+Y,1/4+Z
15 3/4+X,3/4-Y,1/4+Z
16 -X,1/2-Y,1/2+Z

loop_
_atom_site_label
_atom_site_type_symbol
_atom_site_fract_x
_atom_site_fract_y
_atom_site_fract_z
_atom_site_U_iso_or_equiv
_atom_site_adp_type
_atom_site_occupancy
_atom_site_symmetry_multiplicity
_atom_site_calc_flag
_atom_site_refinement_flags
Cu(1) Cu 0.5000 1.0000 0.16549(5) 0.01414(6) Uani 1.00 2 d S
P(1) P 0.21024(3) 0.94589(2) 0.11513(8) 0.02921(15) Uani 1.00 1 d .
F(1) F 0.15396(10) 0.92302(5) 0.1817(2) 0.0629(5) Uani 1.00 1 d .
F(2) F 0.26703(10) 0.96720(5) 0.0470(2) 0.0654(6) Uani 1.00 1 d .
F(3) F 0.25787(11) 0.91495(5) 0.1118(3) 0.0962(8) Uani 1.00 1 d .
F(4) F 0.16164(10) 0.97592(4) 0.1148(2) 0.0634(6) Uani 1.00 1 d .
F(5) F 0.23690(12) 0.95581(6) 0.2658(2) 0.0810(7) Uani 1.00 1 d .
F(6) F 0.18093(11) 0.93560(5) -0.03549(19) 0.0589(5) Uani 1.00 1 d .
N(1) N 0.46995(9) 0.96863(4) 0.31955(19) 0.0166(4) Uani 1.00 1 d .
N(2) N 0.53383(9) 1.03117(4) 0.01454(18) 0.0155(4) Uani 1.00 1 d .
N(3) N 0.39217(9) 1.02723(4) 0.1544(2) 0.0238(4) Uani 1.00 1 d .
N(4) N 0.25106(11) 0.88118(5) -0.5108(2) 0.0289(5) Uani 1.00 1 d .
C(1) C 0.51509(10) 0.95766(5) 0.4139(2) 0.0185(4) Uani 1.00 1 d .
C(2) C 0.50149(11) 0.93261(5) 0.5081(2) 0.0190(4) Uani 1.00 1 d .
C(3) C 0.43892(11) 0.91819(5) 0.5079(2) 0.0172(4) Uani 1.00 1 d .
C(4) C 0.39126(10) 0.93074(4) 0.4163(2) 0.0174(4) Uani 1.00 1 d .
C(5) C 0.40842(10) 0.95546(5) 0.3227(2) 0.0166(4) Uani 1.00 1 d .
C(6) C 0.57225(9) 1.02121(5) -0.0943(2) 0.0167(4) Uani 1.00 1 d .
C(7) C 0.60087(10) 1.04267(5) -0.1905(2) 0.0174(4) Uani 1.00 1 d .
C(8) C 0.59102(10) 1.07610(5) -0.1746(2) 0.0155(4) Uani 1.00 1 d .
C(9) C 0.54917(10) 1.08629(5) -0.0649(2) 0.0173(4) Uani 1.00 1 d .
C(10) C 0.52219(10) 1.06348(5) 0.0265(2) 0.0171(4) Uani 1.00 1 d .
C(11) C 0.42310(11) 0.88982(5) 0.6042(2) 0.0203(5) Uani 1.00 1 d .
C(12) C 0.62270(11) 1.10058(5) -0.2720(2) 0.0187(4) Uani 1.00 1 d .
C(13) C 0.33697(10) 1.03234(5) 0.1600(2) 0.0224(5) Uani 1.00 1 d .
C(14) C 0.26607(11) 1.03910(6) 0.1682(3) 0.0381(6) Uani 1.00 1 d .
C(15) C 0.19518(12) 0.88498(5) -0.5220(2) 0.0239(5) Uani 1.00 1 d .
C(16) C 0.12380(12) 0.88972(6) -0.5374(2) 0.0325(6) Uani 1.00 1 d .
H(1) H 0.5578 0.9676 0.4160 0.022 Uiso 1.00 1 c R
H(2) H 0.5347 0.9253 0.5726 0.023 Uiso 1.00 1 c R
H(3) H 0.3471 0.9224 0.4181 0.021 Uiso 1.00 1 c R
H(4) H 0.3757 0.9634 0.2585 0.020 Uiso 1.00 1 c R
H(5) H 0.5801 0.9985 -0.1059 0.020 Uiso 1.00 1 c R
H(6) H 0.6270 1.0346 -0.2671 0.021 Uiso 1.00 1 c R
H(7) H 0.5395 1.1088 -0.0527 0.021 Uiso 1.00 1 c R
H(8) H 0.4937 1.0708 0.1006 0.020 Uiso 1.00 1 c R
H(9) H 0.4019 0.8733 0.5499 0.025 Uiso 1.00 1 c R
H(10) H 0.4636 0.8816 0.6424 0.025 Uiso 1.00 1 c R
H(11) H 0.6334 1.1195 -0.2186 0.023 Uiso 1.00 1 c R
H(12) H 0.6623 1.0914 -0.3101 0.023 Uiso 1.00 1 c R
H(13) H 0.2508 1.0347 0.2619 0.046 Uiso 1.00 1 c R
H(14) H 0.2429 1.0257 0.1025 0.046 Uiso 1.00 1 c R
H(15) H 0.2583 1.0614 0.1460 0.047 Uiso 1.00 1 c R
H(16) H 0.1150 0.9123 -0.5484 0.039 Uiso 1.00 1 c R
H(17) H 0.1014 0.8818 -0.4553 0.039 Uiso 1.00 1 c R
H(18) H 0.1085 0.8783 -0.6189 0.039 Uiso 1.00 1 c R

loop_
_atom_site_aniso_label
_atom_site_aniso_U_11
_atom_site_aniso_U_22
_atom_site_aniso_U_33
_atom_site_aniso_U_12
_atom_site_aniso_U_13
_atom_site_aniso_U_23
Cu(1) 0.01596(13) 0.01382(13) 0.01263(13) -0.00229(14) 0.0000 0.0000
P(1) 0.0273(2) 0.0241(2) 0.0362(3) -0.0053(2) -0.0078(2) 0.0056(2)
F(1) 0.0641(11) 0.0662(11) 0.0584(12) -0.0335(9) -0.0081(10) 0.0216(10)
F(2) 0.0504(11) 0.0454(10) 0.1005(16) -0.0173(8) 0.0300(11) -0.0008(10)
F(3) 0.0564(12) 0.0348(10) 0.197(3) 0.0078(8) -0.0291(16) 0.0101(14)
F(4) 0.0449(10) 0.0423(10) 0.1030(17) 0.0100(8) -0.0130(10) -0.0164(10)
F(5) 0.0869(16) 0.1031(18) 0.0529(12) -0.0337(14) -0.0350(12) -0.0014(12)
F(6) 0.0836(14) 0.0494(10) 0.0437(10) -0.0112(10) -0.0072(9) -0.0067(8)
N(1) 0.0173(8) 0.0179(8) 0.0146(8) -0.0013(6) -0.0006(6) -0.0014(6)
N(2) 0.0158(8) 0.0154(8) 0.0154(8) -0.0005(6) -0.0006(6) -0.0004(6)
N(3) 0.0187(8) 0.0268(9) 0.0260(10) 0.0008(7) 0.0013(8) -0.0027(8)
N(4) 0.0284(10) 0.0337(10) 0.0246(10) -0.0077(8) -0.0022(8) 0.0001(8)
C(1) 0.0193(9) 0.0201(9) 0.0161(9) -0.0027(7) -0.0030(8) -0.0008(8)
C(2) 0.0194(9) 0.0208(9) 0.0169(9) 0.0024(8) -0.0036(8) 0.0001(7)
C(3) 0.0239(10) 0.0144(8) 0.0134(9) 0.0009(8) 0.0017(8) -0.0025(7)
C(4) 0.0168(8) 0.0178(8) 0.0177(9) -0.0019(7) 0.0010(8) -0.0025(8)
C(5) 0.0163(9) 0.0185(9) 0.0150(9) 0.0012(7) -0.0016(7) 0.0003(7)
C(6) 0.0164(8) 0.0166(8) 0.0172(9) 0.0012(6) 0.0005(8) -0.0024(8)
C(7) 0.0157(9) 0.0203(9) 0.0163(9) -0.0004(7) 0.0014(7) -0.0033(8)
C(8) 0.0153(9) 0.0176(9) 0.0137(9) -0.0033(7) -0.0027(7) 0.0006(7)
C(9) 0.0199(9) 0.0151(8) 0.0170(11) 0.0008(7) -0.0012(8) -0.0008(7)
C(10) 0.0177(9) 0.0174(9) 0.0163(9) 0.0004(7) 0.0008(7) -0.0030(7)
C(11) 0.0292(11) 0.0134(9) 0.0183(9) -0.0001(8) -0.0029(8) -0.0006(8)
C(12) 0.0215(10) 0.0168(9) 0.0177(10) -0.0052(7) 0.0018(8) -0.0029(7)
C(13) 0.0223(10) 0.0178(8) 0.0269(10) 0.0001(7) 0.0023(10) 0.0003(9)
C(14) 0.0178(10) 0.0297(11) 0.0669(18) 0.0034(9) 0.0011(12) -0.0033(14)
C(15) 0.0336(13) 0.0206(10) 0.0175(10) -0.0044(9) 0.0026(9) -0.0028(8)
C(16) 0.0278(12) 0.0396(13) 0.0302(13) 0.0050(10) 0.0017(10) 0.0048(10)

loop_
_atom_type_symbol
_atom_type_description
_atom_type_scat_dispersion_real
_atom_type_scat_dispersion_imag
_atom_type_scat_source
Cu Cu 0.320 1.265
;
International Tables for Crystallography
(1992, Vol. C, Tables 4.2.6.8 and 6.1.1.4)
;
P P 0.102 0.094
;
International Tables for Crystallography
(1992, Vol. C, Tables 4.2.6.8 and 6.1.1.4)
;
N N 0.006 0.003
;
International Tables for Crystallography
(1992, Vol. C, Tables 4.2.6.8 and 6.1.1.4)
;
C C 0.003 0.002
;
International Tables for Crystallography
(1992, Vol. C, Tables 4.2.6.8 and 6.1.1.4)
;
H H 0.000 0.000
;
International Tables for Crystallography
(1992, Vol. C, Table 6.1.1.4)
;
F F 0.017 0.010
;
International Tables for Crystallography
(1992, Vol. C, Tables 4.2.6.8 and 6.1.1.4)
;

loop_
_geom_angle_atom_site_label_1
_geom_angle_atom_site_label_2
_geom_angle_atom_site_label_3
_geom_angle
_geom_angle_site_symmetry_1
_geom_angle_site_symmetry_3
N(1) Cu(1) N(1) 88.92(7) . 67512
N(1) Cu(1) N(2) 177.69(7) . .
N(1) Cu(1) N(2) 90.00(6) . 67512
N(1) Cu(1) N(3) 93.25(6) . .
N(1) Cu(1) N(3) 90.26(6) . 67512
N(1) Cu(1) N(2) 90.00(6) 67512 .
N(1) Cu(1) N(2) 177.69(7) 67512 67512
N(1) Cu(1) N(3) 90.26(6) 67512 .
N(1) Cu(1) N(3) 93.25(6) 67512 67512
N(2) Cu(1) N(2) 91.15(7) . 67512
N(2) Cu(1) N(3) 88.80(6) . .
N(2) Cu(1) N(3) 87.76(6) . 67512
N(2) Cu(1) N(3) 87.76(6) 67512 .
N(2) Cu(1) N(3) 88.80(6) 67512 67512
N(3) Cu(1) N(3) 175.09(7) . 67512
F(1) P(1) F(2) 177.76(11) . .
F(1) P(1) F(3) 88.00(11) . .
F(1) P(1) F(4) 91.21(10) . .
F(1) P(1) F(5) 92.29(12) . .
F(1) P(1) F(6) 86.05(11) . .
F(2) P(1) F(3) 89.93(11) . .
F(2) P(1) F(4) 90.82(11) . .
F(2) P(1) F(5) 88.62(13) . .
F(2) P(1) F(6) 93.08(12) . .
F(3) P(1) F(4) 178.13(13) . .
F(3) P(1) F(5) 91.11(15) . .
F(3) P(1) F(6) 89.63(14) . .
F(4) P(1) F(5) 90.61(13) . .
F(4) P(1) F(6) 88.63(11) . .
F(5) P(1) F(6) 178.16(12) . .
Cu(1) N(1) C(1) 118.80(14) . .
Cu(1) N(1) C(5) 122.82(14) . .
C(1) N(1) C(5) 117.97(17) . .
Cu(1) N(2) C(6) 122.22(13) . .
Cu(1) N(2) C(10) 120.18(13) . .
C(6) N(2) C(10) 117.42(17) . .
Cu(1) N(3) C(13) 162.65(16) . .
N(1) C(1) C(2) 122.48(18) . .
C(1) C(2) C(3) 119.58(19) . .
C(2) C(3) C(4) 117.90(18) . .
C(2) C(3) C(11) 121.20(18) . .
C(4) C(3) C(11) 120.90(18) . .
C(3) C(4) C(5) 119.59(18) . .
N(1) C(5) C(4) 122.31(18) . .
N(2) C(6) C(7) 122.77(18) . .
C(6) C(7) C(8) 119.69(19) . .
C(7) C(8) C(9) 117.39(18) . .
C(7) C(8) C(12) 122.18(18) . .
C(9) C(8) C(12) 120.42(18) . .
C(8) C(9) C(10) 119.57(18) . .
N(2) C(10) C(9) 123.05(18) . .
C(3) C(11) C(12) 112.57(17) . 67612
C(8) C(12) C(11) 112.33(17) . 67412
N(3) C(13) C(14) 179.5(2) . .
N(4) C(15) C(16) 179.5(2) . .
N(1) C(1) H(1) 118.7 . .
C(2) C(1) H(1) 118.9 . .
C(1) C(2) H(2) 120.3 . .
C(3) C(2) H(2) 120.1 . .
C(3) C(4) H(3) 120.1 . .
C(5) C(4) H(3) 120.3 . .
N(1) C(5) H(4) 118.8 . .
C(4) C(5) H(4) 118.9 . .
N(2) C(6) H(5) 118.7 . .
C(7) C(6) H(5) 118.5 . .
C(6) C(7) H(6) 120.1 . .
C(8) C(7) H(6) 120.2 . .
C(8) C(9) H(7) 120.2 . .
C(10) C(9) H(7) 120.2 . .
N(2) C(10) H(8) 118.4 . .
C(9) C(10) H(8) 118.6 . .
C(3) C(11) H(9) 108.8 . .
C(3) C(11) H(10) 108.6 . .
C(12) C(11) H(9) 108.8 67612 .
C(12) C(11) H(10) 108.5 67612 .
H(9) C(11) H(10) 109.5 . .
C(8) C(12) H(11) 108.8 . .
C(8) C(12) H(12) 108.7 . .
C(11) C(12) H(11) 109.0 67412 .
C(11) C(12) H(12) 108.5 67412 .
H(11) C(12) H(12) 109.5 . .
C(13) C(14) H(13) 109.3 . .
C(13) C(14) H(14) 109.6 . .
C(13) C(14) H(15) 109.5 . .
H(13) C(14) H(14) 109.5 . .
H(13) C(14) H(15) 109.5 . .
H(14) C(14) H(15) 109.5 . .
C(15) C(16) H(16) 109.0 . .
C(15) C(16) H(17) 109.9 . .
C(15) C(16) H(18) 109.5 . .
H(16) C(16) H(17) 109.5 . .
H(16) C(16) H(18) 109.5 . .
H(17) C(16) H(18) 109.5 . .

loop_
_geom_bond_atom_site_label_1
_geom_bond_atom_site_label_2
_geom_bond_distance
_geom_bond_site_symmetry_2
Cu(1) N(1) 2.0288(17) .
Cu(1) N(1) 2.0288(17) 67512
Cu(1) N(2) 2.0270(17) .
Cu(1) N(2) 2.0270(17) 67512
Cu(1) N(3) 2.4393(17) .
Cu(1) N(3) 2.4393(17) 67512
P(1) F(1) 1.597(2) .
P(1) F(2) 1.573(2) .
P(1) F(3) 1.589(2) .
P(1) F(4) 1.5716(19) .
P(1) F(5) 1.568(2) .
P(1) F(6) 1.590(2) .
N(1) C(1) 1.346(2) .
N(1) C(5) 1.349(2) .
N(2) C(6) 1.345(2) .
N(2) C(10) 1.350(2) .
N(3) C(13) 1.130(2) .
N(4) C(15) 1.138(3) .
C(1) C(2) 1.384(2) .
C(2) C(3) 1.389(3) .
C(3) C(4) 1.386(2) .
C(3) C(11) 1.508(2) .
C(4) C(5) 1.386(2) .
C(6) C(7) 1.387(2) .
C(7) C(8) 1.393(2) .
C(8) C(9) 1.394(2) .
C(8) C(12) 1.500(2) .
C(9) C(10) 1.381(2) .
C(11) C(12) 1.535(3) 67612
C(13) C(14) 1.453(3) .
C(15) C(16) 1.454(3) .
C(1) H(1) 0.950 .
C(2) H(2) 0.950 .
C(4) H(3) 0.950 .
C(5) H(4) 0.950 .
C(6) H(5) 0.950 .
C(7) H(6) 0.950 .
C(9) H(7) 0.950 .
C(10) H(8) 0.950 .
C(11) H(9) 0.950 .
C(11) H(10) 0.950 .
C(12) H(11) 0.950 .
C(12) H(12) 0.950 .
C(14) H(13) 0.950 .
C(14) H(14) 0.950 .
C(14) H(15) 0.950 .
C(16) H(16) 0.950 .
C(16) H(17) 0.950 .
C(16) H(18) 0.950 .

loop_
_geom_contact_atom_site_label_1
_geom_contact_atom_site_label_2
_geom_contact_distance
_geom_contact_site_symmetry_2
H(12) H(15) 2.325 55409
H(15) H(12) 2.325 45509
